data_4334056
loop_
_publ_author_name
'Wei Lai'
'Steven M. Berry'
'William P. Kaplan'
'Malia S. Hain'
'John C. Poutsma'
'Raymond J. Butcher'
'Robert D. Pike'
'Deborah C. Bebout'

_publ_contact_author_address
;Department of Chemistry
The College of William & Mary
P O Box 8795
Williamsburg, VA 23187-8795
;
_publ_contact_author_email dcbebo@wm.edu
_publ_contact_author_fax 757-221-2715
_publ_contact_author_name 'Professor Deborah C. Bebout'
_publ_contact_author_phone 757-221-2558
_publ_section_title
;
 Carbonate-Templated Self-Assembly of an Alkylthiolate-Bridged Cadmium
 Macrocycle
;
_journal_name_full 'Inorganic Chemistry'
_journal_page_first 2286
_journal_page_last 2288
_journal_paper_doi 10.1021/ic302740j
_journal_volume 52
_journal_year 2013
_chemical_formula_moiety 'C68 H102 Cd6 N12 O6 S12, 2(Cl O4), H2 O'
_chemical_formula_sum 'C68 H104 Cd6 Cl2 N12 O15 S12'
_chemical_formula_weight 2459.65
_chemical_name_systematic
; 
 ? 
;
_space_group_IT_number 148
_symmetry_cell_setting trigonal
_symmetry_space_group_name_Hall '-R 3'
_symmetry_space_group_name_H-M 'R -3 :H'
_atom_sites_solution_hydrogens geom
_atom_sites_solution_primary direct
_atom_sites_solution_secondary difmap
_audit_creation_method SHELXL-97
_cell_angle_alpha 90.00
_cell_angle_beta 90.00
_cell_angle_gamma 120.00
_cell_formula_units_Z 3
_cell_length_a 13.181(10)
_cell_length_b 13.181(10)
_cell_length_c 43.83(6)
_cell_measurement_temperature 103(2)
_cell_measurement_theta_max 28.34
_cell_measurement_theta_min 2.01
_cell_volume 6595(11)
_computing_cell_refinement 'SAINTPLUS (Bruker AXS, 2004)'
_computing_data_collection 'APEX2 (Bruker AXS, 2004)'
_computing_data_reduction SAINTPLUS
_computing_molecular_graphics 'ORTEP3 (Farrugia, 1997)'
_computing_publication_material 'SHELXL97 (Sheldrick, 1997)'
_computing_structure_refinement 'XSHELL (Bruker, 2004)'
_computing_structure_solution 'SHELXS97 (Sheldrick, 1997)'
_diffrn_ambient_temperature 103(2)
_diffrn_measured_fraction_theta_full 0.987
_diffrn_measured_fraction_theta_max 0.987
_diffrn_measurement_device_type 'CCD area detector'
_diffrn_measurement_method '\w and \y'
_diffrn_radiation_monochromator graphite
_diffrn_radiation_source 'fine-focus sealed tube'
_diffrn_radiation_type MoK\a
_diffrn_radiation_wavelength 0.71073
_diffrn_reflns_av_R_equivalents 0.0720
_diffrn_reflns_av_sigmaI/netI 0.0464
_diffrn_reflns_limit_h_max 15
_diffrn_reflns_limit_h_min -17
_diffrn_reflns_limit_k_max 15
_diffrn_reflns_limit_k_min -6
_diffrn_reflns_limit_l_max 58
_diffrn_reflns_limit_l_min -57
_diffrn_reflns_number 12821
_diffrn_reflns_theta_full 28.34
_diffrn_reflns_theta_max 28.34
_diffrn_reflns_theta_min 2.01
_exptl_absorpt_coefficient_mu 1.838
_exptl_absorpt_correction_T_max 0.8944
_exptl_absorpt_correction_T_min 0.3558
_exptl_absorpt_correction_type multi-scan
_exptl_absorpt_process_details 'SADABS (Sheldrick, 2004)'
_exptl_crystal_colour colorless
_exptl_crystal_density_diffrn 1.857
_exptl_crystal_description block
_exptl_crystal_F_000 3684
_exptl_crystal_size_max 0.65
_exptl_crystal_size_mid 0.45
_exptl_crystal_size_min 0.25
_refine_diff_density_max 0.560
_refine_diff_density_min -0.743
_refine_diff_density_rms 0.112
_refine_ls_extinction_method none
_refine_ls_goodness_of_fit_ref 1.011
_refine_ls_hydrogen_treatment constr
_refine_ls_matrix_type full
_refine_ls_number_parameters 175
_refine_ls_number_reflns 3636
_refine_ls_number_restraints 0
_refine_ls_restrained_S_all 1.011
_refine_ls_R_factor_all 0.0406
_refine_ls_R_factor_gt 0.0288
_refine_ls_shift/su_max 0.003
_refine_ls_shift/su_mean 0.000
_refine_ls_structure_factor_coef Fsqd
_refine_ls_weighting_details 'calc w=1/[\s^2^(Fo^2^)+(0.0394P)^2^+0.0000P] where P=(Fo^2^+2Fc^2^)/3'
_refine_ls_weighting_scheme calc
_refine_ls_wR_factor_gt 0.0674
_refine_ls_wR_factor_ref 0.0713
_reflns_number_gt 2972
_reflns_number_total 3636
_reflns_threshold_expression >2sigma(I)
_cod_data_source_file ic302740j_si_002.cif
_cod_data_source_block db04161
_cod_original_cell_volume 6594(11)
_cod_original_sg_symbol_H-M 'R -3'
_cod_database_code 4334056

loop_
_symmetry_equiv_pos_as_xyz
'x, y, z'
'-y, x-y, z'
'-x+y, -x, z'
'x+2/3, y+1/3, z+1/3'
'-y+2/3, x-y+1/3, z+1/3'
'-x+y+2/3, -x+1/3, z+1/3'
'x+1/3, y+2/3, z+2/3'
'-y+1/3, x-y+2/3, z+2/3'
'-x+y+1/3, -x+2/3, z+2/3'
'-x, -y, -z'
'y, -x+y, -z'
'x-y, x, -z'
'-x+2/3, -y+1/3, -z+1/3'
'y+2/3, -x+y+1/3, -z+1/3'
'x-y+2/3, x+1/3, -z+1/3'
'-x+1/3, -y+2/3, -z+2/3'
'y+1/3, -x+y+2/3, -z+2/3'
'x-y+1/3, x+2/3, -z+2/3'

loop_
_atom_site_label
_atom_site_type_symbol
_atom_site_fract_x
_atom_site_fract_y
_atom_site_fract_z
_atom_site_U_iso_or_equiv
_atom_site_adp_type
_atom_site_occupancy
_atom_site_symmetry_multiplicity
_atom_site_calc_flag
_atom_site_refinement_flags
Cd1 Cd 0.695182(15) 0.560003(16) 0.360302(4) 0.01803(7) Uani 1 1 d .
S1 S 0.57168(5) 0.57552(5) 0.317615(13) 0.01931(13) Uani 1 1 d .
S2 S 0.78118(9) 0.97830(8) 0.43413(2) 0.0529(3) Uani 1 1 d .
O1 O 0.59060(15) 0.36621(15) 0.36630(4) 0.0197(4) Uani 1 1 d .
N1 N 0.69653(18) 0.55154(18) 0.41401(5) 0.0197(4) Uani 1 1 d .
N2 N 0.61187(18) 0.67862(18) 0.38383(4) 0.0189(4) Uani 1 1 d .
C1 C 0.6667 0.3333 0.36649(9) 0.0178(8) Uani 1 3 d S
C2 C 0.7662(2) 0.5281(2) 0.43082(6) 0.0231(5) Uani 1 1 d .
H2 H 0.8219 0.5139 0.4208 0.028 Uiso 1 1 calc R
C3 C 0.7607(2) 0.5235(2) 0.46194(6) 0.0264(6) Uani 1 1 d .
H3 H 0.8116 0.5063 0.4733 0.032 Uiso 1 1 calc R
C4 C 0.6814(3) 0.5442(2) 0.47643(6) 0.0287(6) Uani 1 1 d .
H4 H 0.6764 0.5420 0.4981 0.034 Uiso 1 1 calc R
C5 C 0.6086(3) 0.5681(2) 0.45922(6) 0.0264(6) Uani 1 1 d .
H5 H 0.5522 0.5823 0.4688 0.032 Uiso 1 1 calc R
C6 C 0.6186(2) 0.5712(2) 0.42807(6) 0.0200(5) Uani 1 1 d .
C7 C 0.5434(2) 0.5964(2) 0.40796(6) 0.0215(5) Uani 1 1 d .
H7A H 0.4820 0.5224 0.3987 0.026 Uiso 1 1 calc R
H7B H 0.5041 0.6297 0.4203 0.026 Uiso 1 1 calc R
C8 C 0.5358(2) 0.6968(2) 0.36300(6) 0.0232(5) Uani 1 1 d .
H8A H 0.5838 0.7700 0.3514 0.028 Uiso 1 1 calc R
H8B H 0.4780 0.7068 0.3751 0.028 Uiso 1 1 calc R
C9 C 0.4714(2) 0.5979(2) 0.34088(6) 0.0232(5) Uani 1 1 d .
H9A H 0.4215 0.6154 0.3276 0.028 Uiso 1 1 calc R
H9B H 0.4198 0.5251 0.3523 0.028 Uiso 1 1 calc R
C10 C 0.7058(2) 0.7898(2) 0.39566(6) 0.0236(5) Uani 1 1 d .
H10A H 0.7546 0.8372 0.3783 0.028 Uiso 1 1 calc R
H10B H 0.7561 0.7735 0.4092 0.028 Uiso 1 1 calc R
C11 C 0.6649(3) 0.8614(2) 0.41322(7) 0.0314(6) Uani 1 1 d .
H11A H 0.6023 0.8097 0.4276 0.038 Uiso 1 1 calc R
H11B H 0.6313 0.8945 0.3988 0.038 Uiso 1 1 calc R
C12 C 0.7962(4) 0.8970(4) 0.46445(8) 0.0600(11) Uani 1 1 d .
H12A H 0.8586 0.9505 0.4783 0.090 Uiso 1 1 calc R
H12B H 0.8161 0.8402 0.4561 0.090 Uiso 1 1 calc R
H12C H 0.7222 0.8554 0.4757 0.090 Uiso 1 1 calc R
Cl1 Cl 0.3333 0.6667 0.45781(2) 0.0190(2) Uani 1 3 d S
O2 O 0.3333 0.6667 0.42505(6) 0.0234(7) Uani 1 3 d S
O3 O 0.44246(17) 0.68305(19) 0.46859(4) 0.0322(5) Uani 1 1 d .
O4 O 0.0000 0.0000 0.3819(2) 0.074(3) Uani 0.50 3 d SP
H1W H 0.0052 -0.0468 0.3944 0.111 Uiso 0.17 1 d P
H2W H -0.0347 0.0091 0.3972 0.111 Uiso 0.17 1 d P

loop_
_atom_site_aniso_label
_atom_site_aniso_U_11
_atom_site_aniso_U_22
_atom_site_aniso_U_33
_atom_site_aniso_U_23
_atom_site_aniso_U_13
_atom_site_aniso_U_12
Cd1 0.01710(10) 0.01924(11) 0.01841(10) 0.00022(7) 0.00016(7) 0.00958(8)
S1 0.0201(3) 0.0180(3) 0.0190(3) 0.0004(2) -0.0006(2) 0.0088(2)
S2 0.0703(7) 0.0299(4) 0.0614(6) -0.0185(4) -0.0257(5) 0.0272(4)
O1 0.0187(9) 0.0214(9) 0.0194(8) 0.0002(7) 0.0001(7) 0.0104(7)
N1 0.0210(11) 0.0177(10) 0.0212(10) -0.0007(8) -0.0007(8) 0.0103(9)
N2 0.0230(11) 0.0186(10) 0.0173(9) 0.0017(8) 0.0008(8) 0.0120(9)
C1 0.0212(13) 0.0212(13) 0.0110(17) 0.000 0.000 0.0106(6)
C2 0.0241(13) 0.0236(13) 0.0246(12) 0.0005(10) -0.0002(11) 0.0142(11)
C3 0.0305(14) 0.0236(14) 0.0269(13) 0.0018(11) -0.0058(11) 0.0148(12)
C4 0.0390(16) 0.0287(14) 0.0197(12) 0.0034(11) 0.0006(11) 0.0180(13)
C5 0.0307(14) 0.0274(14) 0.0253(12) 0.0044(11) 0.0060(11) 0.0177(12)
C6 0.0208(12) 0.0142(11) 0.0230(11) 0.0025(9) 0.0025(10) 0.0072(10)
C7 0.0207(12) 0.0228(13) 0.0220(12) 0.0044(10) 0.0034(10) 0.0116(11)
C8 0.0260(13) 0.0262(14) 0.0248(12) 0.0030(11) 0.0010(11) 0.0187(11)
C9 0.0233(13) 0.0288(14) 0.0235(12) 0.0005(11) -0.0006(11) 0.0176(12)
C10 0.0257(13) 0.0215(13) 0.0237(12) 0.0009(10) -0.0012(10) 0.0118(11)
C11 0.0368(16) 0.0242(14) 0.0371(15) -0.0045(12) -0.0036(13) 0.0182(13)
C12 0.084(3) 0.060(3) 0.0437(19) -0.0180(19) -0.023(2) 0.042(2)
Cl1 0.0195(3) 0.0195(3) 0.0179(4) 0.000 0.000 0.00975(15)
O2 0.0277(10) 0.0277(10) 0.0148(14) 0.000 0.000 0.0139(5)
O3 0.0243(10) 0.0504(13) 0.0259(9) -0.0111(9) -0.0072(8) 0.0217(10)
O4 0.082(5) 0.082(5) 0.057(6) 0.000 0.000 0.041(2)

loop_
_atom_type_symbol
_atom_type_description
_atom_type_scat_dispersion_real
_atom_type_scat_dispersion_imag
_atom_type_scat_source
C C 0.0033 0.0016 'International Tables Vol C Tables 4.2.6.8 and 6.1.1.4'
H H 0.0000 0.0000 'International Tables Vol C Tables 4.2.6.8 and 6.1.1.4'
N N 0.0061 0.0033 'International Tables Vol C Tables 4.2.6.8 and 6.1.1.4'
O O 0.0106 0.0060 'International Tables Vol C Tables 4.2.6.8 and 6.1.1.4'
S S 0.1246 0.1234 'International Tables Vol C Tables 4.2.6.8 and 6.1.1.4'
Cl Cl 0.1484 0.1585 'International Tables Vol C Tables 4.2.6.8 and 6.1.1.4'
Cd Cd -0.8075 1.2024 'International Tables Vol C Tables 4.2.6.8 and 6.1.1.4'

loop_
_geom_angle_atom_site_label_1
_geom_angle_atom_site_label_2
_geom_angle_atom_site_label_3
_geom_angle
_geom_angle_site_symmetry_1
_geom_angle_site_symmetry_3
O1 Cd1 N1 80.97(7) . .
O1 Cd1 S1 124.35(5) . 17
N1 Cd1 S1 101.10(5) . 17
O1 Cd1 N2 116.62(7) . .
N1 Cd1 N2 68.84(8) . .
S1 Cd1 N2 115.59(5) 17 .
O1 Cd1 S1 97.15(5) . .
N1 Cd1 S1 139.06(7) . .
S1 Cd1 S1 112.83(5) 17 .
N2 Cd1 S1 76.03(8) . .
C9 S1 Cd1 105.44(9) . 18_545
C9 S1 Cd1 98.47(12) . .
Cd1 S1 Cd1 93.67(3) 18_545 .
C12 S2 C11 99.75(18) . .
C1 O1 Cd1 104.43(10) . .
C2 N1 C6 118.7(2) . .
C2 N1 Cd1 125.93(17) . .
C6 N1 Cd1 115.38(17) . .
C7 N2 C10 112.8(2) . .
C7 N2 C8 110.7(2) . .
C10 N2 C8 111.4(2) . .
C7 N2 Cd1 97.72(15) . .
C10 N2 Cd1 110.59(15) . .
C8 N2 Cd1 113.02(16) . .
O1 C1 O1 119.997(7) . 2_655
O1 C1 O1 119.995(7) . 3_665
O1 C1 O1 119.996(7) 2_655 3_665
N1 C2 C3 122.4(3) . .
N1 C2 H2 118.8 . .
C3 C2 H2 118.8 . .
C4 C3 C2 119.1(3) . .
C4 C3 H3 120.5 . .
C2 C3 H3 120.5 . .
C3 C4 C5 118.9(3) . .
C3 C4 H4 120.5 . .
C5 C4 H4 120.5 . .
C6 C5 C4 119.1(3) . .
C6 C5 H5 120.5 . .
C4 C5 H5 120.5 . .
N1 C6 C5 121.9(2) . .
N1 C6 C7 115.9(2) . .
C5 C6 C7 122.3(2) . .
N2 C7 C6 111.3(2) . .
N2 C7 H7A 109.4 . .
C6 C7 H7A 109.4 . .
N2 C7 H7B 109.4 . .
C6 C7 H7B 109.4 . .
H7A C7 H7B 108.0 . .
N2 C8 C9 113.4(2) . .
N2 C8 H8A 108.9 . .
C9 C8 H8A 108.9 . .
N2 C8 H8B 108.9 . .
C9 C8 H8B 108.9 . .
H8A C8 H8B 107.7 . .
C8 C9 S1 111.36(19) . .
C8 C9 H9A 109.4 . .
S1 C9 H9A 109.4 . .
C8 C9 H9B 109.4 . .
S1 C9 H9B 109.4 . .
H9A C9 H9B 108.0 . .
N2 C10 C11 114.8(2) . .
N2 C10 H10A 108.6 . .
C11 C10 H10A 108.6 . .
N2 C10 H10B 108.6 . .
C11 C10 H10B 108.6 . .
H10A C10 H10B 107.5 . .
C10 C11 S2 112.3(2) . .
C10 C11 H11A 109.1 . .
S2 C11 H11A 109.1 . .
C10 C11 H11B 109.1 . .
S2 C11 H11B 109.1 . .
H11A C11 H11B 107.9 . .
S2 C12 H12A 109.5 . .
S2 C12 H12B 109.5 . .
H12A C12 H12B 109.5 . .
S2 C12 H12C 109.5 . .
H12A C12 H12C 109.5 . .
H12B C12 H12C 109.5 . .
O3 Cl1 O3 109.58(9) 2_665 3_565
O3 Cl1 O3 109.58(9) 2_665 .
O3 Cl1 O3 109.58(9) 3_565 .
O3 Cl1 O2 109.36(9) 2_665 .
O3 Cl1 O2 109.36(9) 3_565 .
O3 Cl1 O2 109.37(9) . .
H1W O4 H2W 81.0 . .

loop_
_geom_bond_atom_site_label_1
_geom_bond_atom_site_label_2
_geom_bond_distance
_geom_bond_site_symmetry_2
Cd1 O1 2.230(2) .
Cd1 N1 2.357(4) .
Cd1 S1 2.4889(19) 17
Cd1 N2 2.536(3) .
Cd1 S1 2.554(2) .
S1 C9 1.806(3) .
S1 Cd1 2.4888(19) 18_545
S2 C12 1.780(4) .
S2 C11 1.789(3) .
O1 C1 1.2757(19) .
N1 C2 1.329(3) .
N1 C6 1.330(3) .
N2 C7 1.459(3) .
N2 C10 1.461(3) .
N2 C8 1.461(3) .
C1 O1 1.2758(19) 2_655
C1 O1 1.276(2) 3_665
C2 C3 1.366(4) .
C2 H2 0.9500 .
C3 C4 1.362(4) .
C3 H3 0.9500 .
C4 C5 1.375(4) .
C4 H4 0.9500 .
C5 C6 1.370(4) .
C5 H5 0.9500 .
C6 C7 1.483(4) .
C7 H7A 0.9900 .
C7 H7B 0.9900 .
C8 C9 1.501(4) .
C8 H8A 0.9900 .
C8 H8B 0.9900 .
C9 H9A 0.9900 .
C9 H9B 0.9900 .
C10 C11 1.511(4) .
C10 H10A 0.9900 .
C10 H10B 0.9900 .
C11 H11A 0.9900 .
C11 H11B 0.9900 .
C12 H12A 0.9800 .
C12 H12B 0.9800 .
C12 H12C 0.9800 .
Cl1 O3 1.424(2) 2_665
Cl1 O3 1.424(2) 3_565
Cl1 O3 1.424(2) .
Cl1 O2 1.436(4) .
O4 H1W 0.8514 .
O4 H2W 0.8516 .

loop_
_geom_hbond_atom_site_label_D
_geom_hbond_atom_site_label_H
_geom_hbond_atom_site_label_A
_geom_hbond_distance_DH
_geom_hbond_distance_HA
_geom_hbond_distance_DA
_geom_hbond_angle_DHA
_geom_hbond_site_symmetry_A
O4 H2W S2 0.85 2.77 3.579(7) 158.4 1_445
O4 H1W S2 0.85 2.73 3.579(7) 179.9 2_655

loop_
_geom_torsion_atom_site_label_1
_geom_torsion_atom_site_label_2
_geom_torsion_atom_site_label_3
_geom_torsion_atom_site_label_4
_geom_torsion
_geom_torsion_site_symmetry_1
_geom_torsion_site_symmetry_4
O1 Cd1 S1 C9 91.08(10) . .
N1 Cd1 S1 C9 6.64(12) . .
S1 Cd1 S1 C9 -136.88(10) 17 .
N2 Cd1 S1 C9 -24.66(11) . .
O1 Cd1 S1 Cd1 -15.14(5) . 18_545
N1 Cd1 S1 Cd1 -99.57(8) . 18_545
S1 Cd1 S1 Cd1 116.91(3) 17 18_545
N2 Cd1 S1 Cd1 -130.87(5) . 18_545
N1 Cd1 O1 C1 -89.4(2) . .
S1 Cd1 O1 C1 7.9(2) 17 .
N2 Cd1 O1 C1 -150.2(2) . .
S1 Cd1 O1 C1 131.9(2) . .
O1 Cd1 N1 C2 80.2(2) . .
S1 Cd1 N1 C2 -43.3(2) 17 .
N2 Cd1 N1 C2 -156.6(2) . .
S1 Cd1 N1 C2 170.68(17) . .
O1 Cd1 N1 C6 -99.06(18) . .
S1 Cd1 N1 C6 137.51(17) 17 .
N2 Cd1 N1 C6 24.17(17) . .
S1 Cd1 N1 C6 -8.5(2) . .
O1 Cd1 N2 C7 26.18(16) . .
N1 Cd1 N2 C7 -41.34(14) . .
S1 Cd1 N2 C7 -133.83(14) 17 .
S1 Cd1 N2 C7 117.25(16) . .
O1 Cd1 N2 C10 144.09(15) . .
N1 Cd1 N2 C10 76.57(16) . .
S1 Cd1 N2 C10 -15.91(17) 17 .
S1 Cd1 N2 C10 -124.83(15) . .
O1 Cd1 N2 C8 -90.29(17) . .
N1 Cd1 N2 C8 -157.81(18) . .
S1 Cd1 N2 C8 109.70(16) 17 .
S1 Cd1 N2 C8 0.78(15) . .
Cd1 O1 C1 O1 -172.5(3) . 2_655
Cd1 O1 C1 O1 6.3(4) . 3_665
C6 N1 C2 C3 -0.1(4) . .
Cd1 N1 C2 C3 -179.3(2) . .
N1 C2 C3 C4 -0.2(4) . .
C2 C3 C4 C5 0.4(4) . .
C3 C4 C5 C6 -0.4(4) . .
C2 N1 C6 C5 0.1(4) . .
Cd1 N1 C6 C5 179.4(2) . .
C2 N1 C6 C7 -179.8(2) . .
Cd1 N1 C6 C7 -0.5(3) . .
C4 C5 C6 N1 0.1(4) . .
C4 C5 C6 C7 180.0(3) . .
C10 N2 C7 C6 -58.2(3) . .
C8 N2 C7 C6 176.3(2) . .
Cd1 N2 C7 C6 58.0(2) . .
N1 C6 C7 N2 -44.3(3) . .
C5 C6 C7 N2 135.8(3) . .
C7 N2 C8 C9 -77.3(3) . .
C10 N2 C8 C9 156.4(2) . .
Cd1 N2 C8 C9 31.2(3) . .
N2 C8 C9 S1 -59.3(3) . .
Cd1 S1 C9 C8 148.50(16) 18_545 .
Cd1 S1 C9 C8 52.29(19) . .
C7 N2 C10 C11 -65.4(3) . .
C8 N2 C10 C11 59.8(3) . .
Cd1 N2 C10 C11 -173.65(18) . .
N2 C10 C11 S2 166.80(19) . .
C12 S2 C11 C10 -74.6(3) . .
